data_1552293
loop_
_publ_author_name
'Oburn, Shalisa M.'
'Sinnwell, Michael A.'
'Ericson, Devin P.'
'Reinheimer, Eric W.'
'Proserpio, Davide M.'
'Groeneman, Ryan H.'
'MacGillivray, Leonard'

_publ_section_title
;
 Diversifying molecular and topological space via a supramolecular
 solid-state synthesis: a purely organic mok net sustained by hydrogen
 bonds
;
_journal_issue 6
_journal_name_full IUCrJ
_journal_page_first
;
;
_journal_paper_doi 10.1107/S2052252519011382
_journal_volume 6
_journal_year 2019
_chemical_formula_moiety 'C15 H13 N O2'
_chemical_formula_sum 'C15 H13 N O2'
_chemical_formula_weight 239.26
_space_group_crystal_system orthorhombic
_space_group_IT_number 61
_space_group_name_Hall '-P 2ac 2ab'
_space_group_name_H-M_alt 'P b c a'
_symmetry_space_group_name_Hall '-P 2ac 2ab'
_symmetry_space_group_name_H-M 'P b c a'
_atom_sites_solution_hydrogens difmap
_atom_sites_solution_primary direct
_audit_creation_date 2016-08-11
_audit_creation_method
;
Olex2 1.2
(compiled 2016.02.19 svn.r3266 for OlexSys, GUI svn.r5155)
;
_cell_angle_alpha 90
_cell_angle_beta 90
_cell_angle_gamma 90
_cell_formula_units_Z 8
_cell_length_a 10.5366(11)
_cell_length_b 7.4255(7)
_cell_length_c 31.091(3)
_cell_measurement_reflns_used 5803
_cell_measurement_temperature 190(2)
_cell_measurement_theta_max 22.66
_cell_measurement_theta_min 2.335
_cell_volume 2432.5(4)
_computing_cell_refinement 'HKL Scalepack (Otwinowski and Minor, 1997)'
_computing_data_collection 'Collect (Hooft, 1998)'
_computing_data_reduction 'SAINT V8.34A (Bruker AXS Inc., 2013)'
_computing_molecular_graphics 'Olex2 (Dolomanov et al., 2009)'
_computing_publication_material 'Olex2 (Dolomanov et al., 2009)'
_computing_structure_refinement 'ShelXL (Sheldrick, 2015)'
_computing_structure_solution 'ShelXT (Sheldrick, 2015)'
_diffrn_ambient_temperature 190(2)
_diffrn_measured_fraction_theta_full 0.999
_diffrn_measured_fraction_theta_max 0.999
_diffrn_measurement_device_type 'Nonius Kappa CCD'
_diffrn_measurement_method 'phi and omega scans'
_diffrn_radiation_type MoK\a
_diffrn_radiation_wavelength 0.71073
_diffrn_reflns_av_R_equivalents 0.0719
_diffrn_reflns_av_unetI/netI 0.0394
_diffrn_reflns_Laue_measured_fraction_full 0.999
_diffrn_reflns_Laue_measured_fraction_max 0.999
_diffrn_reflns_limit_h_max 12
_diffrn_reflns_limit_h_min -12
_diffrn_reflns_limit_k_max 8
_diffrn_reflns_limit_k_min -8
_diffrn_reflns_limit_l_max 36
_diffrn_reflns_limit_l_min -36
_diffrn_reflns_number 30658
_diffrn_reflns_point_group_measured_fraction_full 0.999
_diffrn_reflns_point_group_measured_fraction_max 0.999
_diffrn_reflns_theta_full 25.245
_diffrn_reflns_theta_max 25.245
_diffrn_reflns_theta_min 2.335
_exptl_absorpt_coefficient_mu 0.087
_exptl_absorpt_correction_T_max 0.999
_exptl_absorpt_correction_T_min 0.977
_exptl_absorpt_correction_type multi-scan
_exptl_absorpt_process_details
;
SADABS-2014/5 (Bruker,2014/5) was used for absorption correction.
wR2(int) was 0.0790 before and 0.0685 after correction.
The Ratio of minimum to maximum transmission is 0.9038.
The \l/2 correction factor is 0.00150.
;
_exptl_crystal_colour colorless
_exptl_crystal_density_diffrn 1.307
_exptl_crystal_description plate
_exptl_crystal_F_000 1008
_exptl_crystal_size_max 0.27
_exptl_crystal_size_mid 0.26
_exptl_crystal_size_min 0.015
_refine_diff_density_max 0.212
_refine_diff_density_min -0.231
_refine_diff_density_rms 0.055
_refine_ls_extinction_method none
_refine_ls_goodness_of_fit_ref 1.087
_refine_ls_hydrogen_treatment refall
_refine_ls_matrix_type full
_refine_ls_number_parameters 215
_refine_ls_number_reflns 2205
_refine_ls_number_restraints 0
_refine_ls_restrained_S_all 1.087
_refine_ls_R_factor_all 0.0917
_refine_ls_R_factor_gt 0.0565
_refine_ls_shift/su_max 0.001
_refine_ls_shift/su_mean 0.000
_refine_ls_structure_factor_coef Fsqd
_refine_ls_weighting_details 'w=1/[\s^2^(Fo^2^)+(0.0899P)^2^+1.5926P] where P=(Fo^2^+2Fc^2^)/3'
_refine_ls_weighting_scheme calc
_refine_ls_wR_factor_gt 0.1605
_refine_ls_wR_factor_ref 0.1800
_reflns_Friedel_coverage 0.000
_reflns_number_gt 1517
_reflns_number_total 2205
_reflns_threshold_expression 'I > 2\s(I)'
_cod_data_source_file yc5020.cif
_cod_data_source_block mcg16122
_cod_database_code 1552293
_publcif_datablock.id {1f021776-a0bb-40bf-a7e1-5cadfb2d756f}

_shelx_space_group_comment
;
The symmetry employed for this shelxl refinement is uniquely defined
by the following loop, which should always be used as a source of
symmetry information in preference to the above space-group names.
They are only intended as comments.
;
_shelx_estimated_absorpt_t_max 0.999
_shelx_estimated_absorpt_t_min 0.977
_olex2_refinement_description
;
?
;
_shelx_shelxl_version_number 2016/4
_olex2_submission_special_instructions 'No special instructions were received'
_publcif_info_exptl_table_max_cols 4
_publcif_info_exptl_table_use_headnotes n

loop_
_space_group_symop_operation_xyz
'x, y, z'
'-x+1/2, -y, z+1/2'
'-x, y+1/2, -z+1/2'
'x+1/2, -y+1/2, -z'
'-x, -y, -z'
'x-1/2, y, -z-1/2'
'x, -y-1/2, z-1/2'
'-x-1/2, y-1/2, z'

loop_
_atom_site_label
_atom_site_type_symbol
_atom_site_fract_x
_atom_site_fract_y
_atom_site_fract_z
_atom_site_U_iso_or_equiv
_atom_site_adp_type
_atom_site_occupancy
_atom_site_site_symmetry_order
_atom_site_calc_flag
O2 O 0.55896(19) 0.5816(3) 0.61256(6) 0.0375(6) Uani 1 1 d
O1 O 0.71992(19) 0.7630(3) 0.59268(6) 0.0422(6) Uani 1 1 d
N1 N 0.6330(3) 0.4960(4) 0.95677(8) 0.0459(7) Uani 1 1 d
C8 C 0.6347(2) 0.5899(3) 0.74464(9) 0.0265(6) Uani 1 1 d
C7 C 0.6587(3) 0.5732(4) 0.79076(9) 0.0289(7) Uani 1 1 d
C11 C 0.5237(3) 0.6678(4) 0.72741(10) 0.0296(7) Uani 1 1 d
C5 C 0.6071(3) 0.5865(4) 0.86888(9) 0.0302(7) Uani 1 1 d
C12 C 0.5024(3) 0.6703(4) 0.68374(10) 0.0312(7) Uani 1 1 d
C9 C 0.7223(3) 0.5178(4) 0.71563(9) 0.0308(7) Uani 1 1 d
C6 C 0.5869(3) 0.6275(4) 0.82330(10) 0.0325(7) Uani 1 1 d
C13 C 0.5901(3) 0.5941(4) 0.65610(9) 0.0295(7) Uani 1 1 d
C10 C 0.7018(3) 0.5193(4) 0.67174(10) 0.0324(7) Uani 1 1 d
C14 C 0.6350(3) 0.6640(4) 0.58275(9) 0.0356(7) Uani 1 1 d
C4 C 0.5135(3) 0.6248(4) 0.89887(10) 0.0364(8) Uani 1 1 d
C2 C 0.7160(3) 0.5030(4) 0.88478(10) 0.0361(7) Uani 1 1 d
C3 C 0.5289(3) 0.5773(4) 0.94109(11) 0.0428(8) Uani 1 1 d
C1 C 0.7242(3) 0.4615(5) 0.92774(10) 0.0427(8) Uani 1 1 d
C15 C 0.5977(4) 0.6138(7) 0.53839(12) 0.0548(10) Uani 1 1 d
H7 H 0.736(3) 0.504(4) 0.7978(9) 0.036(8) Uiso 1 1 d
H1 H 0.804(3) 0.403(4) 0.9377(10) 0.052(10) Uiso 1 1 d
H3 H 0.464(3) 0.599(4) 0.9626(11) 0.055(10) Uiso 1 1 d
H6 H 0.514(3) 0.690(5) 0.8171(10) 0.053(10) Uiso 1 1 d
H4 H 0.437(3) 0.679(4) 0.8895(10) 0.045(9) Uiso 1 1 d
H2 H 0.783(3) 0.466(4) 0.8665(10) 0.045(9) Uiso 1 1 d
H12 H 0.422(3) 0.717(5) 0.6708(10) 0.056(10) Uiso 1 1 d
H9 H 0.804(3) 0.468(4) 0.7279(9) 0.032(8) Uiso 1 1 d
H11 H 0.464(3) 0.709(4) 0.7476(11) 0.051(10) Uiso 1 1 d
H10 H 0.757(4) 0.468(4) 0.6517(10) 0.053(10) Uiso 1 1 d
H15A H 0.614(6) 0.495(9) 0.530(2) 0.16(3) Uiso 1 1 d
H15B H 0.639(5) 0.691(7) 0.5180(16) 0.113(19) Uiso 1 1 d
H15C H 0.507(6) 0.607(7) 0.5367(17) 0.12(2) Uiso 1 1 d

loop_
_atom_site_aniso_label
_atom_site_aniso_U_11
_atom_site_aniso_U_22
_atom_site_aniso_U_33
_atom_site_aniso_U_23
_atom_site_aniso_U_13
_atom_site_aniso_U_12
O2 0.0348(11) 0.0453(13) 0.0323(12) -0.0043(9) -0.0047(9) -0.0043(9)
O1 0.0378(12) 0.0480(13) 0.0409(13) -0.0009(10) -0.0039(9) -0.0060(11)
N1 0.0491(17) 0.0517(17) 0.0367(16) 0.0020(13) 0.0039(13) 0.0026(14)
C8 0.0249(14) 0.0190(13) 0.0358(16) 0.0023(12) 0.0006(12) -0.0022(11)
C7 0.0241(14) 0.0235(15) 0.0391(17) 0.0033(12) -0.0003(13) -0.0028(12)
C11 0.0254(15) 0.0275(15) 0.0359(18) -0.0005(13) 0.0042(13) -0.0012(12)
C5 0.0302(15) 0.0261(15) 0.0343(17) -0.0025(12) 0.0012(13) -0.0044(12)
C12 0.0242(15) 0.0270(15) 0.0423(19) 0.0007(13) -0.0026(13) 0.0013(12)
C9 0.0256(16) 0.0264(15) 0.0403(18) 0.0006(13) 0.0005(13) 0.0028(12)
C6 0.0284(15) 0.0297(16) 0.0395(18) -0.0026(13) -0.0022(13) -0.0001(13)
C13 0.0301(15) 0.0265(15) 0.0318(16) -0.0011(12) -0.0012(12) -0.0019(12)
C10 0.0281(15) 0.0289(16) 0.0402(18) -0.0034(13) 0.0034(14) 0.0015(13)
C14 0.0347(16) 0.0382(17) 0.0339(17) -0.0010(14) -0.0035(13) 0.0054(15)
C4 0.0305(17) 0.0399(18) 0.0389(19) -0.0053(14) 0.0036(14) -0.0029(14)
C2 0.0317(17) 0.0398(18) 0.0368(18) -0.0016(14) 0.0045(14) 0.0024(14)
C3 0.0413(18) 0.047(2) 0.040(2) -0.0082(16) 0.0080(16) -0.0053(16)
C1 0.040(2) 0.048(2) 0.0395(19) 0.0025(15) -0.0011(15) 0.0042(15)
C15 0.059(3) 0.074(3) 0.031(2) -0.0095(19) -0.0083(18) -0.001(2)

loop_
_atom_type_symbol
_atom_type_description
_atom_type_scat_dispersion_real
_atom_type_scat_dispersion_imag
_atom_type_scat_source
C C 0.0033 0.0016 'International Tables Vol C Tables 4.2.6.8 and 6.1.1.4'
H H 0.0000 0.0000 'International Tables Vol C Tables 4.2.6.8 and 6.1.1.4'
N N 0.0061 0.0033 'International Tables Vol C Tables 4.2.6.8 and 6.1.1.4'
O O 0.0106 0.0060 'International Tables Vol C Tables 4.2.6.8 and 6.1.1.4'

loop_
_geom_angle_atom_site_label_1
_geom_angle_atom_site_label_2
_geom_angle_atom_site_label_3
_geom_angle
C14 O2 C13 119.3(2)
C3 N1 C1 115.2(3)
C11 C8 C7 123.4(3)
C9 C8 C7 119.1(3)
C9 C8 C11 117.4(3)
C8 C7 H7 113.9(16)
C6 C7 C8 128.6(3)
C6 C7 H7 117.3(16)
C8 C11 H11 116(2)
C12 C11 C8 121.0(3)
C12 C11 H11 123(2)
C4 C5 C6 120.3(3)
C4 C5 C2 116.0(3)
C2 C5 C6 123.7(3)
C11 C12 C13 119.9(3)
C11 C12 H12 122.5(19)
C13 C12 H12 117.4(19)
C8 C9 H9 117.2(16)
C10 C9 C8 122.1(3)
C10 C9 H9 120.7(16)
C7 C6 C5 126.3(3)
C7 C6 H6 118(2)
C5 C6 H6 115(2)
C12 C13 O2 118.2(2)
C12 C13 C10 120.8(3)
C10 C13 O2 120.8(2)
C9 C10 C13 118.8(3)
C9 C10 H10 124(2)
C13 C10 H10 117(2)
O2 C14 C15 111.2(3)
O1 C14 O2 122.4(3)
O1 C14 C15 126.3(3)
C5 C4 H4 119.1(19)
C3 C4 C5 120.5(3)
C3 C4 H4 120.4(19)
C5 C2 H2 122.0(19)
C1 C2 C5 119.8(3)
C1 C2 H2 118.1(19)
N1 C3 C4 124.1(3)
N1 C3 H3 114(2)
C4 C3 H3 122(2)
N1 C1 C2 124.4(3)
N1 C1 H1 118.7(19)
C2 C1 H1 116.8(19)
C14 C15 H15A 117(4)
C14 C15 H15B 110(3)
C14 C15 H15C 109(3)
H15A C15 H15B 107(5)
H15A C15 H15C 97(5)
H15B C15 H15C 116(4)

loop_
_geom_bond_atom_site_label_1
_geom_bond_atom_site_label_2
_geom_bond_distance
O2 C13 1.396(3)
O2 C14 1.369(4)
O1 C14 1.198(3)
N1 C3 1.343(4)
N1 C1 1.343(4)
C8 C7 1.461(4)
C8 C11 1.411(4)
C8 C9 1.397(4)
C7 C6 1.326(4)
C7 H7 0.99(3)
C11 C12 1.376(4)
C11 H11 0.94(3)
C5 C6 1.465(4)
C5 C4 1.387(4)
C5 C2 1.394(4)
C12 C13 1.383(4)
C12 H12 1.00(4)
C9 C10 1.382(4)
C9 H9 1.01(3)
C6 H6 0.91(4)
C13 C10 1.388(4)
C10 H10 0.93(4)
C14 C15 1.482(5)
C4 C3 1.369(5)
C4 H4 0.95(3)
C2 C1 1.374(4)
C2 H2 0.95(3)
C3 H3 0.97(4)
C1 H1 1.00(3)
C15 H15A 0.93(7)
C15 H15B 0.96(5)
C15 H15C 0.96(6)

loop_
_geom_torsion_atom_site_label_1
_geom_torsion_atom_site_label_2
_geom_torsion_atom_site_label_3
_geom_torsion_atom_site_label_4
_geom_torsion
O2 C13 C10 C9 -173.2(2)
C8 C7 C6 C5 171.3(3)
C8 C11 C12 C13 0.6(4)
C8 C9 C10 C13 -0.3(4)
C7 C8 C11 C12 -176.0(2)
C7 C8 C9 C10 176.0(3)
C11 C8 C7 C6 -1.3(5)
C11 C8 C9 C10 -1.0(4)
C11 C12 C13 O2 173.1(2)
C11 C12 C13 C10 -1.9(4)
C5 C4 C3 N1 1.4(5)
C5 C2 C1 N1 -0.1(5)
C12 C13 C10 C9 1.7(4)
C9 C8 C7 C6 -178.1(3)
C9 C8 C11 C12 0.8(4)
C6 C5 C4 C3 176.2(3)
C6 C5 C2 C1 -176.7(3)
C13 O2 C14 O1 -8.3(4)
C13 O2 C14 C15 171.7(3)
C14 O2 C13 C12 121.2(3)
C14 O2 C13 C10 -63.8(3)
C4 C5 C6 C7 -168.7(3)
C4 C5 C2 C1 1.0(4)
C2 C5 C6 C7 8.9(5)
C2 C5 C4 C3 -1.6(4)
C3 N1 C1 C2 -0.2(5)
C1 N1 C3 C4 -0.4(5)
